data_7128814
loop_
_publ_author_name
'Morris, Louis J.'
'Carpentier, Ambre'
'Maron, Laurent'
'Okuda, Jun'

_publ_section_title
;
 Reductive elimination of [AlH<sub>2</sub>]<sup>+</sup> from a cationic
 Ga-Al dihydride.
;
_journal_issue 74
_journal_name_full 'Chemical communications (Cambridge, England)'
_journal_page_first 9454
_journal_page_last 9457
_journal_paper_doi 10.1039/d1cc03706d
_journal_volume 57
_journal_year 2021
_chemical_formula_moiety '2(C43 H67 Al2 N6), 2(C32 H36 B), C7 H8'
_chemical_formula_sum 'C157 H214 Al4 B2 N12'
_chemical_formula_weight 2398.93
_space_group_crystal_system triclinic
_space_group_IT_number 2
_space_group_name_Hall '-P 1'
_space_group_name_H-M_alt 'P -1'
_atom_sites_solution_hydrogens mixed
_audit_creation_date 2021-07-08
_audit_creation_method
;
Olex2 1.3
(compiled 2020.11.12 svn.r5f609507 for OlexSys, GUI svn.r6272)
;
_audit_update_record
;
2021-07-09 deposited with the CCDC.	2021-08-13 downloaded from the CCDC.
;
_cell_angle_alpha 96.05(3)
_cell_angle_beta 102.03(3)
_cell_angle_gamma 108.20(3)
_cell_formula_units_Z 1
_cell_length_a 12.130(2)
_cell_length_b 16.522(3)
_cell_length_c 20.716(4)
_cell_measurement_reflns_used 69156
_cell_measurement_temperature 150
_cell_measurement_theta_max 72.43
_cell_measurement_theta_min 2.22
_cell_volume 3791.9(16)
_computing_molecular_graphics 'Olex2 1.3 (Dolomanov et al., 2009)'
_computing_publication_material 'Olex2 1.3 (Dolomanov et al., 2009)'
_computing_structure_refinement 'SHELXL 2014/7 (Sheldrick, 2015)'
_computing_structure_solution 'SHELXT 2014/4 (Sheldrick, 2014)'
_diffrn_ambient_temperature 150(2)
_diffrn_detector 'Hybrid Pixel Counting Detector'
_diffrn_detector_area_resol_mean 5.81
_diffrn_detector_type 'Dectris Pilatus 200K'
_diffrn_measured_fraction_theta_full 0.986
_diffrn_measured_fraction_theta_max 0.971
_diffrn_measurement_device '4-circle diffractometer'
_diffrn_measurement_device_type 'STOE STADIVARI'
_diffrn_measurement_method '\w scans'
_diffrn_radiation_collimation '0.5 mm diameter'
_diffrn_radiation_monochromator 'Graded multilayer mirror'
_diffrn_radiation_polarisn_norm 270
_diffrn_radiation_probe x-ray
_diffrn_radiation_type 'Cu K\a'
_diffrn_radiation_wavelength 1.54178
_diffrn_reflns_av_R_equivalents 0.0420
_diffrn_reflns_av_unetI/netI 0.0322
_diffrn_reflns_Laue_measured_fraction_full 0.986
_diffrn_reflns_Laue_measured_fraction_max 0.971
_diffrn_reflns_limit_h_max 14
_diffrn_reflns_limit_h_min -14
_diffrn_reflns_limit_k_max 13
_diffrn_reflns_limit_k_min -19
_diffrn_reflns_limit_l_max 25
_diffrn_reflns_limit_l_min -24
_diffrn_reflns_number 94792
_diffrn_reflns_point_group_measured_fraction_full 0.986
_diffrn_reflns_point_group_measured_fraction_max 0.971
_diffrn_reflns_theta_full 67.679
_diffrn_reflns_theta_max 72.134
_diffrn_reflns_theta_min 2.218
_diffrn_source 'sealed x-ray tube'
_diffrn_source_current 0.600
_diffrn_source_power 0.030
_diffrn_source_target Cu
_diffrn_source_type 'Xenocs Cu microfocus tube'
_diffrn_source_voltage 50
_exptl_absorpt_coefficient_mu 0.667
_exptl_absorpt_correction_T_max 0.7511
_exptl_absorpt_correction_T_min 0.2652
_exptl_absorpt_correction_type multi-scan
_exptl_absorpt_process_details
;
STOE X-Red32, absorption correction by Gaussian integration, analogous to
P. Coppens in: F. R. Ahmed (Editor), "Crystallographic Computing", Munksgaard,
Copenhagen (1970), 255 - 270. Afterwards scaling of reflection intensities was
performed within STOE LANA. J. Koziskova, F. Hahn, J. Richter, J. Kozisek, Acta
Chimica Slovaca, vol. 9, no. 2, 2016, pp. 136 - 140.
Finally a spherical absorption correction was done within STOE LANA.
;
_exptl_crystal_colour Yellow
_exptl_crystal_density_diffrn 1.051
_exptl_crystal_description Block
_exptl_crystal_F_000 1302
_exptl_crystal_recrystallization_method 'Re-crystallisation from solvent: Toluene'
_exptl_crystal_size_max 0.47
_exptl_crystal_size_mid 0.297
_exptl_crystal_size_min 0.2
_refine_diff_density_max 0.266
_refine_diff_density_min -0.305
_refine_diff_density_rms 0.039
_refine_ls_extinction_coef 0.00195(16)
_refine_ls_extinction_expression Fc^*^=kFc[1+0.001xFc^2^\l^3^/sin(2\q)]^-1/4^
_refine_ls_extinction_method 'SHELXL-2014/7 (Sheldrick 2014'
_refine_ls_goodness_of_fit_ref 0.979
_refine_ls_hydrogen_treatment mixed
_refine_ls_matrix_type full
_refine_ls_number_parameters 860
_refine_ls_number_reflns 14496
_refine_ls_number_restraints 136
_refine_ls_restrained_S_all 0.979
_refine_ls_R_factor_all 0.0668
_refine_ls_R_factor_gt 0.0481
_refine_ls_shift/su_max 0.004
_refine_ls_shift/su_mean 0.000
_refine_ls_structure_factor_coef Fsqd
_refine_ls_weighting_details 'w=1/[\s^2^(Fo^2^)+(0.0942P)^2^] where P=(Fo^2^+2Fc^2^)/3'
_refine_ls_weighting_scheme calc
_refine_ls_wR_factor_gt 0.1304
_refine_ls_wR_factor_ref 0.1402
_reflns_Friedel_coverage 0.000
_reflns_number_gt 10438
_reflns_number_total 14496
_reflns_threshold_expression 'I > 2\s(I)'
_cod_data_source_file d1cc03706d2.cif
_cod_data_source_block 4Al
_cod_depositor_comments 'Adding full bibliography for 7128813--7128817.cif.'
_cod_original_cell_volume 3791.8(15)
_cod_database_code 7128814
_shelx_shelxl_version_number 2014/7
_shelx_space_group_comment
;
The symmetry employed for this shelxl refinement is uniquely defined
by the following loop, which should always be used as a source of
symmetry information in preference to the above space-group names.
They are only intended as comments.
;
_shelx_estimated_absorpt_t_max 0.878
_shelx_estimated_absorpt_t_min 0.745
_olex2_refinement_description
;
1. Fixed Uiso
 At 1.2 times of:
  All C(H) groups
 At 1.5 times of:
  All C(H,H,H) groups
2. Restrained distances
 C82-C76
 1.51 with sigma of 0.02
 C76-C77 = C76-C81 = C78-C79
 1.39 with sigma of 0.02
 C77-C78 = C79-C80 = C80-C81
 1.38 with sigma of 0.02
 C76-C78
 2.42 with sigma of 0.04
 C77-C79
 2.39 with sigma of 0.04
 C76-C80
 2.41 with sigma of 0.04
 C78-C80 = C79-C81
 2.4 with sigma of 0.04
 C82-C77 = C82-C81
 2.52 with sigma of 0.04
 C76-C77 \\sim C77-C78 \\sim C78-C79 \\sim C79-C80 \\sim C80-C81 \\sim C81-C76
 with sigma of 0.02
 C76-C80 \\sim C76-C78 \\sim C81-C79 \\sim C77-C81 \\sim C78-C80 \\sim C77-C79
 with sigma of 0.04
 C82-C81 \\sim C82-C77
 with sigma of 0.04
3. Restrained planarity
 C76, C77, C78, C79, C80, C81, C82
 with sigma of 0.1
4. Uiso/Uaniso restraints and constraints
C76 \\sim C77 \\sim C78 \\sim C79 \\sim C80 \\sim C81 \\sim C82: within 2A with
sigma of 0.04 and sigma for terminal atoms of 0.08 within 2A
5. Rigid body (RIGU) restrains
 C76, C77, C78, C79, C80, C81, C82
 with sigma for 1-2 distances of 0.004 and sigma for 1-3 distances of 0.004
6. Others
 Fixed Sof: C76(0.5) C77(0.5) H77(0.5) C78(0.5) H78(0.5) C79(0.5) H79(0.5)
 C80(0.5) H80(0.5) C81(0.5) H81(0.5) C82(0.5) H82A(0.5) H82B(0.5) H82C(0.5)
7.a Ternary CH refined with riding coordinates:
 C12(H12), C15(H15), C24(H24), C27(H27)
7.b Aromatic/amide H refined with riding coordinates:
 C8(H8), C9(H9), C10(H10), C20(H20), C21(H21), C22(H22), C45(H45), C47(H47),
 C49(H49), C53(H53), C55(H55), C57(H57), C61(H61), C63(H63), C65(H65), C69(H69),
  C71(H71), C73(H73), C77(H77), C78(H78), C79(H79), C80(H80), C81(H81)
7.c Idealised Me refined as rotating group:
 C1(H1A,H1B,H1C), C5(H5A,H5B,H5C), C13(H13A,H13B,H13C), C14(H14A,H14B,H14C),
 C16(H16A,H16B,H16C), C17(H17A,H17B,H17C), C25(H25A,H25B,H25C), C26(H26A,H26B,
 H26C), C28(H28A,H28B,H28C), C29(H29A,H29B,H29C), C31(H31A,H31B,H31C), C33(H33A,
 H33B,H33C), C35(H35A,H35B,H35C), C36(H36A,H36B,H36C), C38(H38A,H38B,H38C),
 C40(H40A,H40B,H40C), C42(H42A,H42B,H42C), C43(H43A,H43B,H43C), C50(H50A,H50B,
 H50C), C51(H51A,H51B,H51C), C58(H58A,H58B,H58C), C59(H59A,H59B,H59C), C66(H66A,
 H66B,H66C), C67(H67A,H67B,H67C), C74(H74A,H74B,H74C), C75(H75A,H75B,H75C),
 C82(H82A,H82B,H82C)
;
_olex2_submission_special_instructions 'No special instructions were received'

loop_
_space_group_symop_operation_xyz
'x, y, z'
'-x, -y, -z'

loop_
_atom_site_label
_atom_site_type_symbol
_atom_site_fract_x
_atom_site_fract_y
_atom_site_fract_z
_atom_site_U_iso_or_equiv
_atom_site_adp_type
_atom_site_occupancy
_atom_site_site_symmetry_order
_atom_site_calc_flag
_atom_site_refinement_flags_posn
_atom_site_refinement_flags_adp
_atom_site_refinement_flags_occupancy
_atom_site_disorder_assembly
_atom_site_disorder_group
Al1 Al 0.52240(4) 0.41991(3) 0.29967(2) 0.03887(12) Uani 1 1 d . . . . .
H H 0.4098(18) 0.4101(13) 0.3259(10) 0.062(6) Uiso 1 1 d . . . . .
Al2 Al 0.53735(4) 0.27786(3) 0.23898(2) 0.04342(13) Uani 1 1 d . . . . .
HA H 0.6599(18) 0.2855(13) 0.2279(10) 0.057(5) Uiso 1 1 d . . . . .
N1 N 0.66278(12) 0.48001(9) 0.37127(6) 0.0416(3) Uani 1 1 d . . . . .
N2 N 0.53927(12) 0.51751(9) 0.25392(6) 0.0396(3) Uani 1 1 d . . . . .
N3 N 0.39088(14) 0.13610(11) 0.30199(8) 0.0539(4) Uani 1 1 d . . . . .
N4 N 0.57648(15) 0.14953(11) 0.33061(8) 0.0547(4) Uani 1 1 d . . . . .
N5 N 0.32576(14) 0.22562(10) 0.11178(7) 0.0520(4) Uani 1 1 d . . . . .
N6 N 0.44622(15) 0.15668(10) 0.10289(7) 0.0543(4) Uani 1 1 d . . . . .
C1 C 0.77938(19) 0.60625(14) 0.46168(9) 0.0609(5) Uani 1 1 d . . . . .
H1A H 0.7357 0.5907 0.4960 0.091 Uiso 1 1 calc R U . . .
H1B H 0.8094 0.6694 0.4657 0.091 Uiso 1 1 calc R U . . .
H1C H 0.8471 0.5850 0.4681 0.091 Uiso 1 1 calc R U . . .
C2 C 0.69584(15) 0.56552(12) 0.39267(8) 0.0472(4) Uani 1 1 d . . . . .
C3 C 0.65758(17) 0.62004(12) 0.35447(9) 0.0498(4) Uani 1 1 d . . . . .
H3 H 0.6864(17) 0.6780(13) 0.3751(10) 0.053(5) Uiso 1 1 d . . . . .
C4 C 0.59337(16) 0.59914(11) 0.28655(8) 0.0453(4) Uani 1 1 d . . . . .
C5 C 0.5916(2) 0.67414(13) 0.25193(10) 0.0598(5) Uani 1 1 d . . . . .
H5A H 0.5721 0.6548 0.2033 0.090 Uiso 1 1 calc R U . . .
H5B H 0.6707 0.7199 0.2668 0.090 Uiso 1 1 calc R U . . .
H5C H 0.5309 0.6968 0.2631 0.090 Uiso 1 1 calc R U . . .
C6 C 0.73420(15) 0.43436(12) 0.40546(7) 0.0450(4) Uani 1 1 d . . . . .
C7 C 0.70017(17) 0.39259(13) 0.45752(8) 0.0514(4) Uani 1 1 d . . . . .
C8 C 0.77282(19) 0.35031(14) 0.48889(9) 0.0615(5) Uani 1 1 d . . . . .
H8 H 0.7512 0.3208 0.5238 0.074 Uiso 1 1 calc R U . . .
C9 C 0.8753(2) 0.35024(16) 0.47058(10) 0.0667(6) Uani 1 1 d . . . . .
H9 H 0.9243 0.3217 0.4933 0.080 Uiso 1 1 calc R U . . .
C10 C 0.90722(18) 0.39123(15) 0.41951(10) 0.0617(5) Uani 1 1 d . . . . .
H10 H 0.9785 0.3909 0.4075 0.074 Uiso 1 1 calc R U . . .
C11 C 0.83698(16) 0.43320(13) 0.38510(8) 0.0501(4) Uani 1 1 d . . . . .
C12 C 0.58809(18) 0.39337(14) 0.47921(9) 0.0565(5) Uani 1 1 d . . . . .
H12 H 0.5609 0.4384 0.4588 0.068 Uiso 1 1 calc R U . . .
C13 C 0.6116(3) 0.4173(2) 0.55550(11) 0.0860(8) Uani 1 1 d . . . . .
H13A H 0.6345 0.3727 0.5767 0.129 Uiso 1 1 calc R U . . .
H13B H 0.5385 0.4213 0.5667 0.129 Uiso 1 1 calc R U . . .
H13C H 0.6766 0.4733 0.5719 0.129 Uiso 1 1 calc R U . . .
C14 C 0.4874(2) 0.30597(16) 0.45183(11) 0.0701(6) Uani 1 1 d . . . . .
H14A H 0.4702 0.2939 0.4027 0.105 Uiso 1 1 calc R U . . .
H14B H 0.4151 0.3077 0.4651 0.105 Uiso 1 1 calc R U . . .
H14C H 0.5124 0.2603 0.4701 0.105 Uiso 1 1 calc R U . . .
C15 C 0.87254(17) 0.47722(14) 0.32803(9) 0.0558(5) Uani 1 1 d . . . . .
H15 H 0.7990 0.4839 0.3002 0.067 Uiso 1 1 calc R U . . .
C16 C 0.9659(3) 0.56715(16) 0.35302(12) 0.0818(7) Uani 1 1 d . . . . .
H16A H 0.9339 0.6035 0.3788 0.123 Uiso 1 1 calc R U . . .
H16B H 0.9858 0.5930 0.3146 0.123 Uiso 1 1 calc R U . . .
H16C H 1.0384 0.5631 0.3818 0.123 Uiso 1 1 calc R U . . .
C17 C 0.9173(2) 0.42382(16) 0.28232(11) 0.0726(6) Uani 1 1 d . . . . .
H17A H 0.9948 0.4221 0.3066 0.109 Uiso 1 1 calc R U . . .
H17B H 0.9269 0.4502 0.2427 0.109 Uiso 1 1 calc R U . . .
H17C H 0.8591 0.3647 0.2682 0.109 Uiso 1 1 calc R U . . .
C18 C 0.47340(14) 0.50103(11) 0.18434(7) 0.0404(3) Uani 1 1 d . . . . .
C19 C 0.52239(15) 0.47123(11) 0.13492(8) 0.0435(4) Uani 1 1 d . . . . .
C20 C 0.45567(17) 0.45144(12) 0.06818(8) 0.0514(4) Uani 1 1 d . . . . .
H20 H 0.4868 0.4308 0.0340 0.062 Uiso 1 1 calc R U . . .
C21 C 0.34481(18) 0.46151(13) 0.05118(9) 0.0563(5) Uani 1 1 d . . . . .
H21 H 0.3007 0.4481 0.0055 0.068 Uiso 1 1 calc R U . . .
C22 C 0.29836(17) 0.49083(13) 0.10026(9) 0.0537(4) Uani 1 1 d . . . . .
H22 H 0.2224 0.4978 0.0879 0.064 Uiso 1 1 calc R U . . .
C23 C 0.36092(16) 0.51057(12) 0.16798(8) 0.0466(4) Uani 1 1 d . . . . .
C24 C 0.64647(16) 0.46414(12) 0.15364(8) 0.0486(4) Uani 1 1 d . . . . .
H24 H 0.6557 0.4450 0.1981 0.058 Uiso 1 1 calc R U . . .
C25 C 0.74470(18) 0.55188(14) 0.16313(10) 0.0616(5) Uani 1 1 d . . . . .
H25A H 0.7356 0.5746 0.1213 0.092 Uiso 1 1 calc R U . . .
H25B H 0.8235 0.5451 0.1751 0.092 Uiso 1 1 calc R U . . .
H25C H 0.7382 0.5923 0.1991 0.092 Uiso 1 1 calc R U . . .
C26 C 0.66495(18) 0.39681(14) 0.10434(9) 0.0573(5) Uani 1 1 d . . . . .
H26A H 0.5982 0.3418 0.0963 0.086 Uiso 1 1 calc R U . . .
H26B H 0.7406 0.3881 0.1233 0.086 Uiso 1 1 calc R U . . .
H26C H 0.6679 0.4174 0.0618 0.086 Uiso 1 1 calc R U . . .
C27 C 0.30322(18) 0.53834(15) 0.22088(10) 0.0592(5) Uani 1 1 d . . . . .
H27 H 0.3650 0.5582 0.2649 0.071 Uiso 1 1 calc R U . . .
C28 C 0.2607(3) 0.6135(2) 0.20530(14) 0.0923(9) Uani 1 1 d . . . . .
H28A H 0.1973 0.5947 0.1633 0.138 Uiso 1 1 calc R U . . .
H28B H 0.3282 0.6620 0.2007 0.138 Uiso 1 1 calc R U . . .
H28C H 0.2291 0.6321 0.2419 0.138 Uiso 1 1 calc R U . . .
C29 C 0.1987(2) 0.46176(19) 0.22777(14) 0.0840(7) Uani 1 1 d . . . . .
H29A H 0.1630 0.4807 0.2622 0.126 Uiso 1 1 calc R U . . .
H29B H 0.2281 0.4154 0.2408 0.126 Uiso 1 1 calc R U . . .
H29C H 0.1379 0.4401 0.1847 0.126 Uiso 1 1 calc R U . . .
C30 C 0.49951(15) 0.18083(11) 0.29255(8) 0.0460(4) Uani 1 1 d . . . . .
C31 C 0.27925(18) 0.14995(15) 0.27129(11) 0.0649(5) Uani 1 1 d . . . . .
H31A H 0.2951 0.2121 0.2725 0.097 Uiso 1 1 calc R U . . .
H31B H 0.2194 0.1277 0.2963 0.097 Uiso 1 1 calc R U . . .
H31C H 0.2488 0.1193 0.2246 0.097 Uiso 1 1 calc R U . . .
C32 C 0.4001(2) 0.07886(14) 0.34495(11) 0.0660(5) Uani 1 1 d . . . . .
C33 C 0.2924(3) 0.01963(19) 0.36214(16) 0.0975(9) Uani 1 1 d . . . . .
H33A H 0.2529 0.0543 0.3836 0.146 Uiso 1 1 calc R U . . .
H33B H 0.3180 -0.0159 0.3930 0.146 Uiso 1 1 calc R U . . .
H33C H 0.2360 -0.0181 0.3210 0.146 Uiso 1 1 calc R U . . .
C34 C 0.5173(2) 0.08773(15) 0.36352(11) 0.0673(6) Uani 1 1 d . . . . .
C35 C 0.5820(3) 0.0441(2) 0.41038(16) 0.1062(10) Uani 1 1 d . . . . .
H35A H 0.6282 0.0178 0.3870 0.159 Uiso 1 1 calc R U . . .
H35B H 0.5234 -0.0009 0.4251 0.159 Uiso 1 1 calc R U . . .
H35C H 0.6364 0.0871 0.4495 0.159 Uiso 1 1 calc R U . . .
C36 C 0.70608(18) 0.17690(15) 0.33600(11) 0.0659(5) Uani 1 1 d . . . . .
H36A H 0.7267 0.1268 0.3203 0.099 Uiso 1 1 calc R U . . .
H36B H 0.7504 0.2011 0.3830 0.099 Uiso 1 1 calc R U . . .
H36C H 0.7275 0.2211 0.3084 0.099 Uiso 1 1 calc R U . . .
C37 C 0.42601(15) 0.21463(11) 0.14630(8) 0.0453(4) Uani 1 1 d . . . . .
C38 C 0.26409(18) 0.27890(14) 0.13858(10) 0.0603(5) Uani 1 1 d . . . . .
H38A H 0.1844 0.2418 0.1403 0.090 Uiso 1 1 calc R U . . .
H38B H 0.2557 0.3209 0.1095 0.090 Uiso 1 1 calc R U . . .
H38C H 0.3108 0.3099 0.1839 0.090 Uiso 1 1 calc R U . . .
C39 C 0.28567(19) 0.17596(13) 0.04734(9) 0.0594(5) Uani 1 1 d . . . . .
C40 C 0.1787(2) 0.17829(18) -0.00238(12) 0.0885(8) Uani 1 1 d . . . . .
H40A H 0.1096 0.1650 0.0172 0.133 Uiso 1 1 calc R U . . .
H40B H 0.1608 0.1353 -0.0430 0.133 Uiso 1 1 calc R U . . .
H40C H 0.1956 0.2362 -0.0140 0.133 Uiso 1 1 calc R U . . .
C41 C 0.3605(2) 0.13204(13) 0.04229(9) 0.0611(5) Uani 1 1 d . . . . .
C42 C 0.3566(3) 0.06636(16) -0.01417(10) 0.0828(8) Uani 1 1 d . . . . .
H42A H 0.3512 0.0116 0.0013 0.124 Uiso 1 1 calc R U . . .
H42B H 0.4297 0.0871 -0.0298 0.124 Uiso 1 1 calc R U . . .
H42C H 0.2863 0.0573 -0.0512 0.124 Uiso 1 1 calc R U . . .
C43 C 0.5476(2) 0.12480(16) 0.11713(12) 0.0715(6) Uani 1 1 d . . . . .
H43A H 0.5980 0.1424 0.0862 0.107 Uiso 1 1 calc R U . . .
H43B H 0.5171 0.0614 0.1112 0.107 Uiso 1 1 calc R U . . .
H43C H 0.5954 0.1493 0.1635 0.107 Uiso 1 1 calc R U . . .
C44 C 0.89279(14) 0.05629(11) 0.25975(7) 0.0407(3) Uani 1 1 d . . . . .
C45 C 0.97697(15) 0.11271(11) 0.31634(8) 0.0436(4) Uani 1 1 d . . . . .
H45 H 0.9973 0.0899 0.3556 0.052 Uiso 1 1 calc R U . . .
C46 C 1.03228(15) 0.20094(12) 0.31762(8) 0.0473(4) Uani 1 1 d . . . . .
C47 C 1.00327(16) 0.23477(12) 0.26097(9) 0.0490(4) Uani 1 1 d . . . . .
H47 H 1.0426 0.2943 0.2609 0.059 Uiso 1 1 calc R U . . .
C48 C 0.91696(16) 0.18267(12) 0.20386(8) 0.0471(4) Uani 1 1 d . . . . .
C49 C 0.86268(15) 0.09561(11) 0.20464(8) 0.0435(4) Uani 1 1 d . . . . .
H49 H 0.8022 0.0607 0.1661 0.052 Uiso 1 1 calc R U . . .
C50 C 1.1232(2) 0.25895(14) 0.38013(10) 0.0662(6) Uani 1 1 d . . . . .
H50A H 1.0811 0.2751 0.4122 0.099 Uiso 1 1 calc R U . . .
H50B H 1.1730 0.3114 0.3680 0.099 Uiso 1 1 calc R U . . .
H50C H 1.1742 0.2279 0.4006 0.099 Uiso 1 1 calc R U . . .
C51 C 0.8855(2) 0.22113(14) 0.14242(10) 0.0629(5) Uani 1 1 d . . . . .
H51A H 0.8422 0.1744 0.1035 0.094 Uiso 1 1 calc R U . . .
H51B H 0.9593 0.2587 0.1338 0.094 Uiso 1 1 calc R U . . .
H51C H 0.8347 0.2552 0.1501 0.094 Uiso 1 1 calc R U . . .
C52 C 0.93646(15) -0.08398(11) 0.21761(8) 0.0449(4) Uani 1 1 d . . . . .
C53 C 0.99474(15) -0.04123(12) 0.17285(8) 0.0464(4) Uani 1 1 d . . . . .
H53 H 0.9853 0.0121 0.1649 0.056 Uiso 1 1 calc R U . . .
C54 C 1.06571(16) -0.07213(13) 0.13934(9) 0.0528(4) Uani 1 1 d . . . . .
C55 C 1.08221(17) -0.14856(14) 0.15175(11) 0.0630(5) Uani 1 1 d . . . . .
H55 H 1.1298 -0.1711 0.1291 0.076 Uiso 1 1 calc R U . . .
C56 C 1.02948(19) -0.19269(14) 0.19725(13) 0.0660(6) Uani 1 1 d . . . . .
C57 C 0.95677(17) -0.16094(13) 0.22780(11) 0.0573(5) Uani 1 1 d . . . . .
H57 H 0.9186 -0.1931 0.2573 0.069 Uiso 1 1 calc R U . . .
C58 C 1.1251(2) -0.02211(17) 0.09145(11) 0.0712(6) Uani 1 1 d . . . . .
H58A H 1.2041 0.0192 0.1162 0.107 Uiso 1 1 calc R U . . .
H58B H 1.0751 0.0093 0.0705 0.107 Uiso 1 1 calc R U . . .
H58C H 1.1345 -0.0625 0.0566 0.107 Uiso 1 1 calc R U . . .
C59 C 1.0542(3) -0.27328(18) 0.2145(2) 0.1060(11) Uani 1 1 d . . . . .
H59A H 1.0234 -0.3187 0.1743 0.159 Uiso 1 1 calc R U . . .
H59B H 1.0142 -0.2937 0.2492 0.159 Uiso 1 1 calc R U . . .
H59C H 1.1409 -0.2596 0.2312 0.159 Uiso 1 1 calc R U . . .
C60 C 0.84871(16) -0.07777(12) 0.32757(8) 0.0483(4) Uani 1 1 d . . . . .
C61 C 0.95556(19) -0.07573(13) 0.37104(9) 0.0581(5) Uani 1 1 d . . . . .
H61 H 1.0278 -0.0565 0.3571 0.070 Uiso 1 1 calc R U . . .
C62 C 0.9612(2) -0.10063(14) 0.43397(10) 0.0671(6) Uani 1 1 d . . . . .
C63 C 0.8572(3) -0.12734(14) 0.45471(10) 0.0710(6) Uani 1 1 d . . . . .
H63 H 0.8596 -0.1443 0.4973 0.085 Uiso 1 1 calc R U . . .
C64 C 0.7492(2) -0.12996(13) 0.41463(10) 0.0654(6) Uani 1 1 d . . . . .
C65 C 0.74642(19) -0.10575(12) 0.35176(9) 0.0528(4) Uani 1 1 d . . . . .
H65 H 0.6717 -0.1084 0.3243 0.063 Uiso 1 1 calc R U . . .
C66 C 1.0793(3) -0.09909(18) 0.47771(12) 0.0913(9) Uani 1 1 d . . . . .
H66A H 1.0865 -0.1565 0.4695 0.137 Uiso 1 1 calc R U . . .
H66B H 1.0816 -0.0836 0.5251 0.137 Uiso 1 1 calc R U . . .
H66C H 1.1460 -0.0562 0.4668 0.137 Uiso 1 1 calc R U . . .
C67 C 0.6346(3) -0.16072(17) 0.43716(14) 0.0874(8) Uani 1 1 d . . . . .
H67A H 0.6349 -0.1160 0.4723 0.131 Uiso 1 1 calc R U . . .
H67B H 0.6292 -0.2141 0.4549 0.131 Uiso 1 1 calc R U . . .
H67C H 0.5655 -0.1720 0.3989 0.131 Uiso 1 1 calc R U . . .
C68 C 0.70803(15) -0.09249(11) 0.20542(8) 0.0441(4) Uani 1 1 d . . . . .
C69 C 0.61982(16) -0.05702(12) 0.21312(9) 0.0508(4) Uani 1 1 d . . . . .
H69 H 0.6437 -0.0036 0.2433 0.061 Uiso 1 1 calc R U . . .
C70 C 0.49885(17) -0.09550(14) 0.17903(10) 0.0580(5) Uani 1 1 d . . . . .
C71 C 0.46470(17) -0.17203(14) 0.13293(9) 0.0601(5) Uani 1 1 d . . . . .
H71 H 0.3830 -0.1991 0.1088 0.072 Uiso 1 1 calc R U . . .
C72 C 0.54802(18) -0.20897(12) 0.12190(8) 0.0555(5) Uani 1 1 d . . . . .
C73 C 0.66807(16) -0.16913(12) 0.15826(8) 0.0483(4) Uani 1 1 d . . . . .
H73 H 0.7247 -0.1953 0.1505 0.058 Uiso 1 1 calc R U . . .
C74 C 0.4071(2) -0.05664(18) 0.19298(14) 0.0836(7) Uani 1 1 d . . . . .
H74A H 0.3545 -0.0557 0.1504 0.125 Uiso 1 1 calc R U . . .
H74B H 0.4482 0.0026 0.2183 0.125 Uiso 1 1 calc R U . . .
H74C H 0.3590 -0.0917 0.2193 0.125 Uiso 1 1 calc R U . . .
C75 C 0.5116(2) -0.29162(15) 0.07082(10) 0.0752(7) Uani 1 1 d . . . . .
H75A H 0.5385 -0.3347 0.0923 0.113 Uiso 1 1 calc R U . . .
H75B H 0.5488 -0.2791 0.0336 0.113 Uiso 1 1 calc R U . . .
H75C H 0.4241 -0.3145 0.0536 0.113 Uiso 1 1 calc R U . . .
B1 B 0.84581(17) -0.04903(13) 0.25309(9) 0.0432(4) Uani 1 1 d . . . . .
C76 C 0.9842(4) 0.4693(4) 0.0032(3) 0.0829(15) Uani 0.5 1 d D U P A -1
C77 C 0.9505(7) 0.5203(5) 0.0477(4) 0.082(2) Uani 0.5 1 d D U P A -1
H77 H 0.9084 0.4944 0.0783 0.099 Uiso 0.5 1 calc R U P A -1
C78 C 0.9770(5) 0.6067(5) 0.0479(3) 0.0932(16) Uani 0.5 1 d D U P A -1
H78 H 0.9559 0.6409 0.0798 0.112 Uiso 0.5 1 calc R U P A -1
C79 C 1.0335(15) 0.6443(8) 0.0029(7) 0.100(3) Uani 0.5 1 d D U P A -1
H79 H 1.0486 0.7040 0.0015 0.120 Uiso 0.5 1 calc R U P A -1
C80 C 1.0686(6) 0.5944(5) -0.0409(3) 0.0987(19) Uani 0.5 1 d D U P A -1
H80 H 1.1122 0.6210 -0.0707 0.118 Uiso 0.5 1 calc R U P A -1
C81 C 1.0423(9) 0.5090(6) -0.0422(5) 0.083(2) Uani 0.5 1 d D U P A -1
H81 H 1.0636 0.4754 -0.0744 0.099 Uiso 0.5 1 calc R U P A -1
C82 C 0.9523(16) 0.3741(8) 0.0002(8) 0.125(5) Uani 0.5 1 d D U P A -1
H82A H 0.9569 0.3613 0.0456 0.188 Uiso 0.5 1 calc R U P A -1
H82B H 1.0086 0.3541 -0.0190 0.188 Uiso 0.5 1 calc R U P A -1
H82C H 0.8705 0.3444 -0.0279 0.188 Uiso 0.5 1 calc R U P A -1

loop_
_atom_site_aniso_label
_atom_site_aniso_U_11
_atom_site_aniso_U_22
_atom_site_aniso_U_33
_atom_site_aniso_U_23
_atom_site_aniso_U_13
_atom_site_aniso_U_12
Al1 0.0432(2) 0.0375(3) 0.0338(2) 0.00408(17) 0.00713(17) 0.01335(19)
Al2 0.0464(3) 0.0392(3) 0.0412(2) 0.00239(19) 0.00657(18) 0.0146(2)
N1 0.0482(7) 0.0405(8) 0.0332(6) 0.0014(5) 0.0071(5) 0.0150(6)
N2 0.0447(7) 0.0383(8) 0.0347(6) 0.0042(5) 0.0082(5) 0.0148(5)
N3 0.0596(9) 0.0480(10) 0.0534(8) 0.0050(7) 0.0160(7) 0.0181(7)
N4 0.0646(9) 0.0501(10) 0.0517(8) 0.0077(7) 0.0092(7) 0.0273(8)
N5 0.0579(8) 0.0411(9) 0.0462(7) 0.0063(6) 0.0020(6) 0.0101(7)
N6 0.0706(10) 0.0414(9) 0.0455(7) 0.0025(6) 0.0155(7) 0.0129(7)
C1 0.0742(12) 0.0520(12) 0.0423(9) -0.0074(8) 0.0001(8) 0.0168(9)
C2 0.0517(9) 0.0464(11) 0.0370(7) -0.0040(7) 0.0070(6) 0.0143(7)
C3 0.0615(10) 0.0375(11) 0.0441(8) -0.0026(7) 0.0080(7) 0.0150(8)
C4 0.0540(9) 0.0373(10) 0.0439(8) 0.0046(7) 0.0125(7) 0.0155(7)
C5 0.0770(13) 0.0397(11) 0.0561(10) 0.0079(8) 0.0077(9) 0.0175(9)
C6 0.0485(8) 0.0450(10) 0.0352(7) -0.0005(6) 0.0013(6) 0.0159(7)
C7 0.0582(10) 0.0535(12) 0.0376(8) 0.0056(7) 0.0040(7) 0.0185(8)
C8 0.0699(12) 0.0645(14) 0.0465(9) 0.0135(8) 0.0025(8) 0.0251(10)
C9 0.0663(12) 0.0754(16) 0.0570(11) 0.0108(10) -0.0031(9) 0.0352(11)
C10 0.0528(10) 0.0751(15) 0.0535(10) 0.0033(9) 0.0011(8) 0.0277(10)
C11 0.0496(9) 0.0527(12) 0.0409(8) -0.0013(7) 0.0016(7) 0.0173(8)
C12 0.0675(11) 0.0635(13) 0.0435(9) 0.0155(8) 0.0175(8) 0.0252(9)
C13 0.1004(18) 0.116(2) 0.0467(11) 0.0097(12) 0.0234(11) 0.0436(16)
C14 0.0697(13) 0.0767(16) 0.0643(12) 0.0228(11) 0.0231(10) 0.0186(11)
C15 0.0504(9) 0.0712(14) 0.0436(8) 0.0047(8) 0.0089(7) 0.0219(9)
C16 0.1037(19) 0.0668(16) 0.0612(12) 0.0071(11) 0.0248(12) 0.0097(13)
C17 0.0595(11) 0.0814(17) 0.0691(13) -0.0063(11) 0.0254(10) 0.0139(11)
C18 0.0494(8) 0.0346(9) 0.0345(7) 0.0081(6) 0.0065(6) 0.0131(7)
C19 0.0513(9) 0.0385(10) 0.0378(7) 0.0076(6) 0.0097(6) 0.0121(7)
C20 0.0609(10) 0.0504(12) 0.0374(8) 0.0076(7) 0.0081(7) 0.0146(8)
C21 0.0629(11) 0.0541(12) 0.0413(8) 0.0116(7) 0.0001(7) 0.0133(9)
C22 0.0519(9) 0.0511(12) 0.0544(10) 0.0168(8) 0.0018(7) 0.0182(8)
C23 0.0519(9) 0.0407(10) 0.0482(8) 0.0124(7) 0.0095(7) 0.0181(7)
C24 0.0527(9) 0.0556(12) 0.0376(8) 0.0063(7) 0.0124(7) 0.0188(8)
C25 0.0538(10) 0.0686(14) 0.0560(10) 0.0028(9) 0.0173(8) 0.0132(9)
C26 0.0662(11) 0.0677(14) 0.0441(9) 0.0083(8) 0.0192(8) 0.0287(10)
C27 0.0580(10) 0.0673(14) 0.0628(11) 0.0126(9) 0.0153(8) 0.0357(10)
C28 0.114(2) 0.102(2) 0.0869(17) 0.0141(15) 0.0169(15) 0.0800(19)
C29 0.0569(12) 0.110(2) 0.0898(17) 0.0213(15) 0.0324(12) 0.0257(13)
C30 0.0522(9) 0.0389(10) 0.0450(8) 0.0014(7) 0.0083(7) 0.0178(7)
C31 0.0528(10) 0.0715(15) 0.0662(12) 0.0060(10) 0.0152(9) 0.0176(9)
C32 0.0899(15) 0.0478(13) 0.0685(12) 0.0173(9) 0.0320(11) 0.0251(11)
C33 0.116(2) 0.080(2) 0.112(2) 0.0407(17) 0.0617(19) 0.0271(17)
C34 0.0942(16) 0.0573(14) 0.0635(12) 0.0216(10) 0.0237(11) 0.0383(12)
C35 0.146(3) 0.110(3) 0.100(2) 0.0574(19) 0.039(2) 0.079(2)
C36 0.0596(11) 0.0682(15) 0.0682(12) 0.0044(10) 0.0016(9) 0.0319(10)
C37 0.0543(9) 0.0354(10) 0.0406(8) 0.0036(6) 0.0074(7) 0.0119(7)
C38 0.0551(10) 0.0514(13) 0.0656(11) 0.0079(9) -0.0004(8) 0.0174(9)
C39 0.0711(12) 0.0464(12) 0.0409(9) 0.0076(7) 0.0001(8) 0.0024(9)
C40 0.0925(17) 0.0851(19) 0.0572(12) 0.0128(12) -0.0156(12) 0.0110(14)
C41 0.0847(14) 0.0446(12) 0.0396(8) 0.0044(7) 0.0130(8) 0.0051(10)
C42 0.128(2) 0.0581(15) 0.0451(10) -0.0026(9) 0.0235(12) 0.0105(14)
C43 0.0841(15) 0.0608(15) 0.0743(13) 0.0004(11) 0.0270(11) 0.0309(12)
C44 0.0438(8) 0.0390(10) 0.0380(7) 0.0065(6) 0.0080(6) 0.0142(7)
C45 0.0494(8) 0.0412(10) 0.0373(7) 0.0048(6) 0.0047(6) 0.0165(7)
C46 0.0492(9) 0.0393(10) 0.0477(8) 0.0016(7) 0.0042(7) 0.0146(7)
C47 0.0527(9) 0.0334(10) 0.0569(9) 0.0075(7) 0.0088(7) 0.0127(7)
C48 0.0534(9) 0.0424(11) 0.0471(8) 0.0123(7) 0.0093(7) 0.0195(8)
C49 0.0469(8) 0.0405(10) 0.0389(7) 0.0064(6) 0.0045(6) 0.0138(7)
C50 0.0718(13) 0.0480(13) 0.0588(11) -0.0032(9) -0.0064(9) 0.0124(10)
C51 0.0707(12) 0.0542(13) 0.0604(11) 0.0233(9) 0.0066(9) 0.0193(10)
C52 0.0469(8) 0.0367(10) 0.0449(8) 0.0053(6) 0.0033(6) 0.0117(7)
C53 0.0496(9) 0.0430(10) 0.0433(8) 0.0061(7) 0.0063(7) 0.0157(7)
C54 0.0459(9) 0.0548(12) 0.0515(9) 0.0028(8) 0.0078(7) 0.0138(8)
C55 0.0469(9) 0.0565(14) 0.0816(13) -0.0024(10) 0.0149(9) 0.0184(9)
C56 0.0557(11) 0.0443(13) 0.0993(16) 0.0104(11) 0.0185(10) 0.0204(9)
C57 0.0569(10) 0.0428(12) 0.0737(12) 0.0166(9) 0.0164(9) 0.0174(8)
C58 0.0671(12) 0.0897(18) 0.0645(12) 0.0169(11) 0.0282(10) 0.0292(12)
C59 0.093(2) 0.0620(18) 0.186(4) 0.039(2) 0.052(2) 0.0432(15)
C60 0.0618(10) 0.0362(10) 0.0415(8) 0.0077(6) 0.0074(7) 0.0129(8)
C61 0.0679(11) 0.0507(12) 0.0483(9) 0.0161(8) 0.0032(8) 0.0158(9)
C62 0.0967(16) 0.0493(13) 0.0460(9) 0.0147(8) 0.0008(10) 0.0219(11)
C63 0.122(2) 0.0491(13) 0.0443(9) 0.0182(8) 0.0185(11) 0.0305(12)
C64 0.1063(17) 0.0396(12) 0.0553(10) 0.0135(8) 0.0343(11) 0.0219(11)
C65 0.0725(11) 0.0389(11) 0.0464(9) 0.0085(7) 0.0180(8) 0.0160(8)
C66 0.121(2) 0.0778(18) 0.0618(13) 0.0246(12) -0.0132(13) 0.0361(16)
C67 0.137(2) 0.0688(17) 0.0877(16) 0.0365(13) 0.0710(17) 0.0429(16)
C68 0.0519(9) 0.0390(10) 0.0379(7) 0.0092(6) 0.0095(6) 0.0113(7)
C69 0.0497(9) 0.0451(11) 0.0482(9) 0.0018(7) 0.0055(7) 0.0101(7)
C70 0.0479(9) 0.0584(13) 0.0580(10) 0.0099(9) 0.0049(8) 0.0107(8)
C71 0.0521(10) 0.0581(13) 0.0519(10) 0.0098(8) 0.0002(8) 0.0027(9)
C72 0.0689(11) 0.0416(11) 0.0394(8) 0.0058(7) 0.0042(7) 0.0031(8)
C73 0.0603(10) 0.0420(10) 0.0375(7) 0.0080(6) 0.0090(7) 0.0125(8)
C74 0.0510(11) 0.0884(19) 0.1007(18) 0.0025(14) 0.0086(11) 0.0208(11)
C75 0.0941(16) 0.0526(14) 0.0517(11) -0.0045(9) 0.0018(10) 0.0034(11)
B1 0.0499(10) 0.0374(11) 0.0390(8) 0.0075(7) 0.0070(7) 0.0133(8)
C76 0.059(3) 0.129(5) 0.063(2) 0.044(3) 0.014(2) 0.028(3)
C77 0.057(3) 0.138(5) 0.053(3) 0.033(4) 0.018(2) 0.029(4)
C78 0.069(3) 0.135(5) 0.070(3) 0.009(3) 0.012(2) 0.034(3)
C79 0.080(5) 0.126(6) 0.113(5) 0.048(5) 0.038(4) 0.045(5)
C80 0.091(4) 0.140(5) 0.105(4) 0.065(4) 0.054(3) 0.063(4)
C81 0.072(4) 0.143(5) 0.066(4) 0.052(4) 0.032(3) 0.061(4)
C82 0.102(10) 0.127(6) 0.131(9) 0.040(6) 0.001(6) 0.030(5)

loop_
_atom_type_symbol
_atom_type_description
_atom_type_scat_dispersion_real
_atom_type_scat_dispersion_imag
_atom_type_scat_source
C C 0.0181 0.0091 'International Tables Vol C Tables 4.2.6.8 and 6.1.1.4'
H H 0.0000 0.0000 'International Tables Vol C Tables 4.2.6.8 and 6.1.1.4'
Al Al 0.2130 0.2455 'International Tables Vol C Tables 4.2.6.8 and 6.1.1.4'
B B 0.0090 0.0039 'International Tables Vol C Tables 4.2.6.8 and 6.1.1.4'
N N 0.0311 0.0180 'International Tables Vol C Tables 4.2.6.8 and 6.1.1.4'

loop_
_geom_angle_atom_site_label_1
_geom_angle_atom_site_label_2
_geom_angle_atom_site_label_3
_geom_angle
_geom_angle_site_symmetry_1
_geom_angle_site_symmetry_3
_geom_angle_publ_flag
Al2 Al1 H 116.6(8) . . ?
N1 Al1 H 109.2(8) . . ?
N1 Al1 Al2 111.10(6) . . ?
N1 Al1 N2 93.98(7) . . ?
N2 Al1 H 104.8(8) . . ?
N2 Al1 Al2 118.66(5) . . ?
Al1 Al2 HA 115.3(7) . . ?
C30 Al2 Al1 111.33(5) . . ?
C30 Al2 HA 104.9(7) . . ?
C30 Al2 C37 100.14(8) . . ?
C37 Al2 Al1 121.31(6) . . ?
C37 Al2 HA 101.6(7) . . ?
C2 N1 Al1 120.95(12) . . ?
C2 N1 C6 117.78(14) . . ?
C6 N1 Al1 121.23(11) . . ?
C4 N2 Al1 122.18(11) . . ?
C4 N2 C18 119.16(14) . . ?
C18 N2 Al1 117.83(11) . . ?
C30 N3 C31 123.38(17) . . ?
C30 N3 C32 111.63(17) . . ?
C32 N3 C31 124.97(18) . . ?
C30 N4 C34 111.36(17) . . ?
C30 N4 C36 124.60(17) . . ?
C34 N4 C36 124.04(18) . . ?
C37 N5 C38 125.16(15) . . ?
C37 N5 C39 110.71(17) . . ?
C39 N5 C38 124.08(17) . . ?
C37 N6 C41 111.55(18) . . ?
C37 N6 C43 124.97(16) . . ?
C41 N6 C43 123.48(17) . . ?
H1A C1 H1B 109.5 . . ?
H1A C1 H1C 109.5 . . ?
H1B C1 H1C 109.5 . . ?
C2 C1 H1A 109.5 . . ?
C2 C1 H1B 109.5 . . ?
C2 C1 H1C 109.5 . . ?
N1 C2 C1 119.62(17) . . ?
N1 C2 C3 123.16(15) . . ?
C3 C2 C1 117.23(17) . . ?
C2 C3 H3 114.9(12) . . ?
C2 C3 C4 127.10(17) . . ?
C4 C3 H3 117.6(12) . . ?
N2 C4 C3 122.32(17) . . ?
N2 C4 C5 121.43(15) . . ?
C3 C4 C5 116.23(16) . . ?
C4 C5 H5A 109.5 . . ?
C4 C5 H5B 109.5 . . ?
C4 C5 H5C 109.5 . . ?
H5A C5 H5B 109.5 . . ?
H5A C5 H5C 109.5 . . ?
H5B C5 H5C 109.5 . . ?
C7 C6 N1 120.16(16) . . ?
C11 C6 N1 118.14(16) . . ?
C11 C6 C7 121.70(17) . . ?
C6 C7 C12 121.62(17) . . ?
C8 C7 C6 117.59(18) . . ?
C8 C7 C12 120.79(18) . . ?
C7 C8 H8 119.3 . . ?
C9 C8 C7 121.4(2) . . ?
C9 C8 H8 119.3 . . ?
C8 C9 H9 119.9 . . ?
C10 C9 C8 120.3(2) . . ?
C10 C9 H9 119.9 . . ?
C9 C10 H10 119.4 . . ?
C9 C10 C11 121.2(2) . . ?
C11 C10 H10 119.4 . . ?
C6 C11 C15 121.61(17) . . ?
C10 C11 C6 117.84(18) . . ?
C10 C11 C15 120.54(17) . . ?
C7 C12 H12 107.6 . . ?
C7 C12 C13 112.61(18) . . ?
C7 C12 C14 110.15(17) . . ?
C13 C12 H12 107.6 . . ?
C14 C12 H12 107.6 . . ?
C14 C12 C13 110.93(19) . . ?
C12 C13 H13A 109.5 . . ?
C12 C13 H13B 109.5 . . ?
C12 C13 H13C 109.5 . . ?
H13A C13 H13B 109.5 . . ?
H13A C13 H13C 109.5 . . ?
H13B C13 H13C 109.5 . . ?
C12 C14 H14A 109.5 . . ?
C12 C14 H14B 109.5 . . ?
C12 C14 H14C 109.5 . . ?
H14A C14 H14B 109.5 . . ?
H14A C14 H14C 109.5 . . ?
H14B C14 H14C 109.5 . . ?
C11 C15 H15 107.4 . . ?
C16 C15 C11 112.38(16) . . ?
C16 C15 H15 107.4 . . ?
C16 C15 C17 109.36(18) . . ?
C17 C15 C11 112.66(19) . . ?
C17 C15 H15 107.4 . . ?
C15 C16 H16A 109.5 . . ?
C15 C16 H16B 109.5 . . ?
C15 C16 H16C 109.5 . . ?
H16A C16 H16B 109.5 . . ?
H16A C16 H16C 109.5 . . ?
H16B C16 H16C 109.5 . . ?
C15 C17 H17A 109.5 . . ?
C15 C17 H17B 109.5 . . ?
C15 C17 H17C 109.5 . . ?
H17A C17 H17B 109.5 . . ?
H17A C17 H17C 109.5 . . ?
H17B C17 H17C 109.5 . . ?
C19 C18 N2 118.40(14) . . ?
C23 C18 N2 119.88(14) . . ?
C23 C18 C19 121.64(15) . . ?
C18 C19 C24 120.69(14) . . ?
C20 C19 C18 118.10(16) . . ?
C20 C19 C24 121.17(16) . . ?
C19 C20 H20 119.6 . . ?
C21 C20 C19 120.88(17) . . ?
C21 C20 H20 119.6 . . ?
C20 C21 H21 119.9 . . ?
C22 C21 C20 120.18(16) . . ?
C22 C21 H21 119.9 . . ?
C21 C22 H22 119.4 . . ?
C21 C22 C23 121.21(18) . . ?
C23 C22 H22 119.4 . . ?
C18 C23 C22 117.98(17) . . ?
C18 C23 C27 122.60(15) . . ?
C22 C23 C27 119.39(17) . . ?
C19 C24 H24 106.9 . . ?
C19 C24 C25 111.47(16) . . ?
C19 C24 C26 113.80(15) . . ?
C25 C24 H24 106.9 . . ?
C25 C24 C26 110.32(15) . . ?
C26 C24 H24 106.9 . . ?
C24 C25 H25A 109.5 . . ?
C24 C25 H25B 109.5 . . ?
C24 C25 H25C 109.5 . . ?
H25A C25 H25B 109.5 . . ?
H25A C25 H25C 109.5 . . ?
H25B C25 H25C 109.5 . . ?
C24 C26 H26A 109.5 . . ?
C24 C26 H26B 109.5 . . ?
C24 C26 H26C 109.5 . . ?
H26A C26 H26B 109.5 . . ?
H26A C26 H26C 109.5 . . ?
H26B C26 H26C 109.5 . . ?
C23 C27 H27 108.0 . . ?
C23 C27 C28 111.89(19) . . ?
C23 C27 C29 110.59(19) . . ?
C28 C27 H27 108.0 . . ?
C28 C27 C29 110.2(2) . . ?
C29 C27 H27 108.0 . . ?
C27 C28 H28A 109.5 . . ?
C27 C28 H28B 109.5 . . ?
C27 C28 H28C 109.5 . . ?
H28A C28 H28B 109.5 . . ?
H28A C28 H28C 109.5 . . ?
H28B C28 H28C 109.5 . . ?
C27 C29 H29A 109.5 . . ?
C27 C29 H29B 109.5 . . ?
C27 C29 H29C 109.5 . . ?
H29A C29 H29B 109.5 . . ?
H29A C29 H29C 109.5 . . ?
H29B C29 H29C 109.5 . . ?
N3 C30 Al2 127.47(14) . . ?
N4 C30 Al2 128.59(14) . . ?
N4 C30 N3 103.81(16) . . ?
N3 C31 H31A 109.5 . . ?
N3 C31 H31B 109.5 . . ?
N3 C31 H31C 109.5 . . ?
H31A C31 H31B 109.5 . . ?
H31A C31 H31C 109.5 . . ?
H31B C31 H31C 109.5 . . ?
N3 C32 C33 122.3(2) . . ?
C34 C32 N3 106.52(19) . . ?
C34 C32 C33 131.2(2) . . ?
C32 C33 H33A 109.5 . . ?
C32 C33 H33B 109.5 . . ?
C32 C33 H33C 109.5 . . ?
H33A C33 H33B 109.5 . . ?
H33A C33 H33C 109.5 . . ?
H33B C33 H33C 109.5 . . ?
N4 C34 C35 122.3(2) . . ?
C32 C34 N4 106.66(19) . . ?
C32 C34 C35 131.0(2) . . ?
C34 C35 H35A 109.5 . . ?
C34 C35 H35B 109.5 . . ?
C34 C35 H35C 109.5 . . ?
H35A C35 H35B 109.5 . . ?
H35A C35 H35C 109.5 . . ?
H35B C35 H35C 109.5 . . ?
N4 C36 H36A 109.5 . . ?
N4 C36 H36B 109.5 . . ?
N4 C36 H36C 109.5 . . ?
H36A C36 H36B 109.5 . . ?
H36A C36 H36C 109.5 . . ?
H36B C36 H36C 109.5 . . ?
N5 C37 Al2 129.79(13) . . ?
N5 C37 N6 104.29(15) . . ?
N6 C37 Al2 125.63(13) . . ?
N5 C38 H38A 109.5 . . ?
N5 C38 H38B 109.5 . . ?
N5 C38 H38C 109.5 . . ?
H38A C38 H38B 109.5 . . ?
H38A C38 H38C 109.5 . . ?
H38B C38 H38C 109.5 . . ?
N5 C39 C40 121.9(2) . . ?
C41 C39 N5 107.03(17) . . ?
C41 C39 C40 131.1(2) . . ?
C39 C40 H40A 109.5 . . ?
C39 C40 H40B 109.5 . . ?
C39 C40 H40C 109.5 . . ?
H40A C40 H40B 109.5 . . ?
H40A C40 H40C 109.5 . . ?
H40B C40 H40C 109.5 . . ?
N6 C41 C42 123.7(2) . . ?
C39 C41 N6 106.41(17) . . ?
C39 C41 C42 129.9(2) . . ?
C41 C42 H42A 109.5 . . ?
C41 C42 H42B 109.5 . . ?
C41 C42 H42C 109.5 . . ?
H42A C42 H42B 109.5 . . ?
H42A C42 H42C 109.5 . . ?
H42B C42 H42C 109.5 . . ?
N6 C43 H43A 109.5 . . ?
N6 C43 H43B 109.5 . . ?
N6 C43 H43C 109.5 . . ?
H43A C43 H43B 109.5 . . ?
H43A C43 H43C 109.5 . . ?
H43B C43 H43C 109.5 . . ?
C45 C44 C49 115.24(15) . . ?
C45 C44 B1 123.04(15) . . ?
C49 C44 B1 121.20(14) . . ?
C44 C45 H45 118.5 . . ?
C46 C45 C44 122.91(16) . . ?
C46 C45 H45 118.5 . . ?
C45 C46 C50 120.70(17) . . ?
C47 C46 C45 119.06(16) . . ?
C47 C46 C50 120.24(17) . . ?
C46 C47 H47 119.6 . . ?
C46 C47 C48 120.80(17) . . ?
C48 C47 H47 119.6 . . ?
C47 C48 C51 120.03(17) . . ?
C49 C48 C47 118.59(16) . . ?
C49 C48 C51 121.38(16) . . ?
C44 C49 H49 118.4 . . ?
C48 C49 C44 123.28(15) . . ?
C48 C49 H49 118.4 . . ?
C46 C50 H50A 109.5 . . ?
C46 C50 H50B 109.5 . . ?
C46 C50 H50C 109.5 . . ?
H50A C50 H50B 109.5 . . ?
H50A C50 H50C 109.5 . . ?
H50B C50 H50C 109.5 . . ?
C48 C51 H51A 109.5 . . ?
C48 C51 H51B 109.5 . . ?
C48 C51 H51C 109.5 . . ?
H51A C51 H51B 109.5 . . ?
H51A C51 H51C 109.5 . . ?
H51B C51 H51C 109.5 . . ?
C53 C52 B1 122.91(16) . . ?
C57 C52 C53 114.68(17) . . ?
C57 C52 B1 122.35(16) . . ?
C52 C53 H53 118.0 . . ?
C54 C53 C52 123.91(18) . . ?
C54 C53 H53 118.0 . . ?
C53 C54 C58 120.57(19) . . ?
C55 C54 C53 118.46(18) . . ?
C55 C54 C58 120.97(19) . . ?
C54 C55 H55 119.9 . . ?
C54 C55 C56 120.29(19) . . ?
C56 C55 H55 119.9 . . ?
C55 C56 C59 120.4(2) . . ?
C57 C56 C55 119.2(2) . . ?
C57 C56 C59 120.4(2) . . ?
C52 C57 H57 118.3 . . ?
C56 C57 C52 123.4(2) . . ?
C56 C57 H57 118.3 . . ?
C54 C58 H58A 109.5 . . ?
C54 C58 H58B 109.5 . . ?
C54 C58 H58C 109.5 . . ?
H58A C58 H58B 109.5 . . ?
H58A C58 H58C 109.5 . . ?
H58B C58 H58C 109.5 . . ?
C56 C59 H59A 109.5 . . ?
C56 C59 H59B 109.5 . . ?
C56 C59 H59C 109.5 . . ?
H59A C59 H59B 109.5 . . ?
H59A C59 H59C 109.5 . . ?
H59B C59 H59C 109.5 . . ?
C61 C60 B1 121.81(17) . . ?
C65 C60 C61 115.10(17) . . ?
C65 C60 B1 123.10(16) . . ?
C60 C61 H61 118.3 . . ?
C62 C61 C60 123.4(2) . . ?
C62 C61 H61 118.3 . . ?
C61 C62 C66 120.7(2) . . ?
C63 C62 C61 118.5(2) . . ?
C63 C62 C66 120.9(2) . . ?
C62 C63 H63 119.5 . . ?
C62 C63 C64 121.03(18) . . ?
C64 C63 H63 119.5 . . ?
C63 C64 C65 119.1(2) . . ?
C63 C64 C67 120.9(2) . . ?
C65 C64 C67 120.0(2) . . ?
C60 C65 C64 122.9(2) . . ?
C60 C65 H65 118.5 . . ?
C64 C65 H65 118.5 . . ?
C62 C66 H66A 109.5 . . ?
C62 C66 H66B 109.5 . . ?
C62 C66 H66C 109.5 . . ?
H66A C66 H66B 109.5 . . ?
H66A C66 H66C 109.5 . . ?
H66B C66 H66C 109.5 . . ?
C64 C67 H67A 109.5 . . ?
C64 C67 H67B 109.5 . . ?
C64 C67 H67C 109.5 . . ?
H67A C67 H67B 109.5 . . ?
H67A C67 H67C 109.5 . . ?
H67B C67 H67C 109.5 . . ?
C69 C68 B1 121.03(15) . . ?
C73 C68 C69 115.26(16) . . ?
C73 C68 B1 123.57(17) . . ?
C68 C69 H69 118.1 . . ?
C70 C69 C68 123.83(18) . . ?
C70 C69 H69 118.1 . . ?
C69 C70 C74 121.06(19) . . ?
C71 C70 C69 118.1(2) . . ?
C71 C70 C74 120.86(18) . . ?
C70 C71 H71 119.6 . . ?
C72 C71 C70 120.79(18) . . ?
C72 C71 H71 119.6 . . ?
C71 C72 C73 119.25(18) . . ?
C71 C72 C75 121.01(19) . . ?
C73 C72 C75 119.7(2) . . ?
C68 C73 C72 122.77(19) . . ?
C68 C73 H73 118.6 . . ?
C72 C73 H73 118.6 . . ?
C70 C74 H74A 109.5 . . ?
C70 C74 H74B 109.5 . . ?
C70 C74 H74C 109.5 . . ?
H74A C74 H74B 109.5 . . ?
H74A C74 H74C 109.5 . . ?
H74B C74 H74C 109.5 . . ?
C72 C75 H75A 109.5 . . ?
C72 C75 H75B 109.5 . . ?
C72 C75 H75C 109.5 . . ?
H75A C75 H75B 109.5 . . ?
H75A C75 H75C 109.5 . . ?
H75B C75 H75C 109.5 . . ?
C44 B1 C52 106.71(14) . . ?
C44 B1 C60 111.40(14) . . ?
C44 B1 C68 110.62(15) . . ?
C52 B1 C60 110.14(15) . . ?
C68 B1 C52 109.33(13) . . ?
C68 B1 C60 108.62(14) . . ?
C77 C76 C82 121.9(7) . . ?
C81 C76 C77 117.8(6) . . ?
C81 C76 C82 120.1(7) . . ?
C76 C77 H77 119.5 . . ?
C78 C77 C76 120.9(6) . . ?
C78 C77 H77 119.5 . . ?
C77 C78 H78 119.8 . . ?
C79 C78 C77 120.4(7) . . ?
C79 C78 H78 119.8 . . ?
C78 C79 H79 120.5 . . ?
C78 C79 C80 119.0(8) . . ?
C80 C79 H79 120.5 . . ?
C79 C80 H80 119.4 . . ?
C81 C80 C79 121.3(7) . . ?
C81 C80 H80 119.4 . . ?
C76 C81 H81 119.8 . . ?
C80 C81 C76 120.4(7) . . ?
C80 C81 H81 119.8 . . ?
C76 C82 H82A 109.5 . . ?
C76 C82 H82B 109.5 . . ?
C76 C82 H82C 109.5 . . ?
H82A C82 H82B 109.5 . . ?
H82A C82 H82C 109.5 . . ?
H82B C82 H82C 109.5 . . ?

loop_
_geom_bond_atom_site_label_1
_geom_bond_atom_site_label_2
_geom_bond_distance
_geom_bond_site_symmetry_2
_geom_bond_publ_flag
Al1 H 1.54(2) . ?
Al1 Al2 2.6194(10) . ?
Al1 N1 1.9147(16) . ?
Al1 N2 1.9330(15) . ?
Al2 HA 1.52(2) . ?
Al2 C30 2.035(2) . ?
Al2 C37 2.0534(19) . ?
N1 C2 1.339(2) . ?
N1 C6 1.444(2) . ?
N2 C4 1.333(2) . ?
N2 C18 1.4462(19) . ?
N3 C30 1.360(2) . ?
N3 C31 1.468(3) . ?
N3 C32 1.379(3) . ?
N4 C30 1.357(2) . ?
N4 C34 1.384(3) . ?
N4 C36 1.470(3) . ?
N5 C37 1.351(2) . ?
N5 C38 1.457(3) . ?
N5 C39 1.393(2) . ?
N6 C37 1.357(2) . ?
N6 C41 1.381(3) . ?
N6 C43 1.471(3) . ?
C1 H1A 0.9800 . ?
C1 H1B 0.9800 . ?
C1 H1C 0.9800 . ?
C1 C2 1.514(2) . ?
C2 C3 1.382(3) . ?
C3 H3 0.93(2) . ?
C3 C4 1.407(2) . ?
C4 C5 1.499(3) . ?
C5 H5A 0.9800 . ?
C5 H5B 0.9800 . ?
C5 H5C 0.9800 . ?
C6 C7 1.405(2) . ?
C6 C11 1.402(2) . ?
C7 C8 1.389(3) . ?
C7 C12 1.521(3) . ?
C8 H8 0.9500 . ?
C8 C9 1.374(3) . ?
C9 H9 0.9500 . ?
C9 C10 1.373(3) . ?
C10 H10 0.9500 . ?
C10 C11 1.391(3) . ?
C11 C15 1.520(3) . ?
C12 H12 1.0000 . ?
C12 C13 1.532(3) . ?
C12 C14 1.528(3) . ?
C13 H13A 0.9800 . ?
C13 H13B 0.9800 . ?
C13 H13C 0.9800 . ?
C14 H14A 0.9800 . ?
C14 H14B 0.9800 . ?
C14 H14C 0.9800 . ?
C15 H15 1.0000 . ?
C15 C16 1.517(3) . ?
C15 C17 1.519(3) . ?
C16 H16A 0.9800 . ?
C16 H16B 0.9800 . ?
C16 H16C 0.9800 . ?
C17 H17A 0.9800 . ?
C17 H17B 0.9800 . ?
C17 H17C 0.9800 . ?
C18 C19 1.405(2) . ?
C18 C23 1.398(2) . ?
C19 C20 1.395(2) . ?
C19 C24 1.519(2) . ?
C20 H20 0.9500 . ?
C20 C21 1.384(3) . ?
C21 H21 0.9500 . ?
C21 C22 1.375(3) . ?
C22 H22 0.9500 . ?
C22 C23 1.398(2) . ?
C23 C27 1.522(3) . ?
C24 H24 1.0000 . ?
C24 C25 1.524(3) . ?
C24 C26 1.531(2) . ?
C25 H25A 0.9800 . ?
C25 H25B 0.9800 . ?
C25 H25C 0.9800 . ?
C26 H26A 0.9800 . ?
C26 H26B 0.9800 . ?
C26 H26C 0.9800 . ?
C27 H27 1.0000 . ?
C27 C28 1.526(3) . ?
C27 C29 1.530(3) . ?
C28 H28A 0.9800 . ?
C28 H28B 0.9800 . ?
C28 H28C 0.9800 . ?
C29 H29A 0.9800 . ?
C29 H29B 0.9800 . ?
C29 H29C 0.9800 . ?
C31 H31A 0.9800 . ?
C31 H31B 0.9800 . ?
C31 H31C 0.9800 . ?
C32 C33 1.503(3) . ?
C32 C34 1.349(3) . ?
C33 H33A 0.9800 . ?
C33 H33B 0.9800 . ?
C33 H33C 0.9800 . ?
C34 C35 1.503(3) . ?
C35 H35A 0.9800 . ?
C35 H35B 0.9800 . ?
C35 H35C 0.9800 . ?
C36 H36A 0.9800 . ?
C36 H36B 0.9800 . ?
C36 H36C 0.9800 . ?
C38 H38A 0.9800 . ?
C38 H38B 0.9800 . ?
C38 H38C 0.9800 . ?
C39 C40 1.493(3) . ?
C39 C41 1.341(3) . ?
C40 H40A 0.9800 . ?
C40 H40B 0.9800 . ?
C40 H40C 0.9800 . ?
C41 C42 1.492(3) . ?
C42 H42A 0.9800 . ?
C42 H42B 0.9800 . ?
C42 H42C 0.9800 . ?
C43 H43A 0.9800 . ?
C43 H43B 0.9800 . ?
C43 H43C 0.9800 . ?
C44 C45 1.401(2) . ?
C44 C49 1.410(2) . ?
C44 B1 1.634(3) . ?
C45 H45 0.9500 . ?
C45 C46 1.396(3) . ?
C46 C47 1.379(3) . ?
C46 C50 1.515(2) . ?
C47 H47 0.9500 . ?
C47 C48 1.394(2) . ?
C48 C49 1.386(3) . ?
C48 C51 1.513(2) . ?
C49 H49 0.9500 . ?
C50 H50A 0.9800 . ?
C50 H50B 0.9800 . ?
C50 H50C 0.9800 . ?
C51 H51A 0.9800 . ?
C51 H51B 0.9800 . ?
C51 H51C 0.9800 . ?
C52 C53 1.399(2) . ?
C52 C57 1.397(3) . ?
C52 B1 1.651(3) . ?
C53 H53 0.9500 . ?
C53 C54 1.390(3) . ?
C54 C55 1.380(3) . ?
C54 C58 1.512(3) . ?
C55 H55 0.9500 . ?
C55 C56 1.391(3) . ?
C56 C57 1.380(3) . ?
C56 C59 1.515(3) . ?
C57 H57 0.9500 . ?
C58 H58A 0.9800 . ?
C58 H58B 0.9800 . ?
C58 H58C 0.9800 . ?
C59 H59A 0.9800 . ?
C59 H59B 0.9800 . ?
C59 H59C 0.9800 . ?
C60 C61 1.404(3) . ?
C60 C65 1.398(3) . ?
C60 B1 1.658(2) . ?
C61 H61 0.9500 . ?
C61 C62 1.403(3) . ?
C62 C63 1.374(4) . ?
C62 C66 1.518(3) . ?
C63 H63 0.9500 . ?
C63 C64 1.383(3) . ?
C64 C65 1.399(3) . ?
C64 C67 1.512(3) . ?
C65 H65 0.9500 . ?
C66 H66A 0.9800 . ?
C66 H66B 0.9800 . ?
C66 H66C 0.9800 . ?
C67 H67A 0.9800 . ?
C67 H67B 0.9800 . ?
C67 H67C 0.9800 . ?
C68 C69 1.399(3) . ?
C68 C73 1.397(2) . ?
C68 B1 1.642(2) . ?
C69 H69 0.9500 . ?
C69 C70 1.395(2) . ?
C70 C71 1.391(3) . ?
C70 C74 1.509(3) . ?
C71 H71 0.9500 . ?
C71 C72 1.378(3) . ?
C72 C73 1.400(3) . ?
C72 C75 1.518(3) . ?
C73 H73 0.9500 . ?
C74 H74A 0.9800 . ?
C74 H74B 0.9800 . ?
C74 H74C 0.9800 . ?
C75 H75A 0.9800 . ?
C75 H75B 0.9800 . ?
C75 H75C 0.9800 . ?
C76 C77 1.390(8) . ?
C76 C81 1.389(8) . ?
C76 C82 1.489(11) . ?
C77 H77 0.9500 . ?
C77 C78 1.361(8) . ?
C78 H78 0.9500 . ?
C78 C79 1.360(9) . ?
C79 H79 0.9500 . ?
C79 C80 1.381(9) . ?
C80 H80 0.9500 . ?
C80 C81 1.342(8) . ?
C81 H81 0.9500 . ?
C82 H82A 0.9800 . ?
C82 H82B 0.9800 . ?
C82 H82C 0.9800 . ?

loop_
_geom_torsion_atom_site_label_1
_geom_torsion_atom_site_label_2
_geom_torsion_atom_site_label_3
_geom_torsion_atom_site_label_4
_geom_torsion
_geom_torsion_site_symmetry_1
_geom_torsion_site_symmetry_2
_geom_torsion_site_symmetry_3
_geom_torsion_site_symmetry_4
_geom_torsion_publ_flag
Al1 N1 C2 C1 159.97(14) . . . . ?
Al1 N1 C2 C3 -20.2(2) . . . . ?
Al1 N1 C6 C7 -82.66(17) . . . . ?
Al1 N1 C6 C11 97.30(17) . . . . ?
Al1 N2 C4 C3 9.8(2) . . . . ?
Al1 N2 C4 C5 -171.88(14) . . . . ?
Al1 N2 C18 C19 -82.19(17) . . . . ?
Al1 N2 C18 C23 94.52(17) . . . . ?
N1 C2 C3 C4 -8.7(3) . . . . ?
N1 C6 C7 C8 -179.51(16) . . . . ?
N1 C6 C7 C12 0.4(3) . . . . ?
N1 C6 C11 C10 178.21(16) . . . . ?
N1 C6 C11 C15 -0.9(2) . . . . ?
N2 C18 C19 C20 176.93(15) . . . . ?
N2 C18 C19 C24 -5.3(2) . . . . ?
N2 C18 C23 C22 -177.63(16) . . . . ?
N2 C18 C23 C27 0.2(3) . . . . ?
N3 C32 C34 N4 -0.8(2) . . . . ?
N3 C32 C34 C35 178.6(3) . . . . ?
N5 C39 C41 N6 -1.2(2) . . . . ?
N5 C39 C41 C42 176.7(2) . . . . ?
C1 C2 C3 C4 171.10(19) . . . . ?
C2 N1 C6 C7 95.33(19) . . . . ?
C2 N1 C6 C11 -84.71(19) . . . . ?
C2 C3 C4 N2 14.5(3) . . . . ?
C2 C3 C4 C5 -163.96(19) . . . . ?
C4 N2 C18 C19 108.01(18) . . . . ?
C4 N2 C18 C23 -75.3(2) . . . . ?
C6 N1 C2 C1 -18.0(2) . . . . ?
C6 N1 C2 C3 161.77(17) . . . . ?
C6 C7 C8 C9 1.0(3) . . . . ?
C6 C7 C12 C13 -132.1(2) . . . . ?
C6 C7 C12 C14 103.5(2) . . . . ?
C6 C11 C15 C16 96.9(2) . . . . ?
C6 C11 C15 C17 -138.99(18) . . . . ?
C7 C6 C11 C10 -1.8(3) . . . . ?
C7 C6 C11 C15 179.01(16) . . . . ?
C7 C8 C9 C10 -1.1(3) . . . . ?
C8 C7 C12 C13 47.8(3) . . . . ?
C8 C7 C12 C14 -76.6(2) . . . . ?
C8 C9 C10 C11 -0.3(3) . . . . ?
C9 C10 C11 C6 1.7(3) . . . . ?
C9 C10 C11 C15 -179.15(19) . . . . ?
C10 C11 C15 C16 -82.2(2) . . . . ?
C10 C11 C15 C17 41.9(2) . . . . ?
C11 C6 C7 C8 0.5(3) . . . . ?
C11 C6 C7 C12 -179.56(17) . . . . ?
C12 C7 C8 C9 -178.9(2) . . . . ?
C18 N2 C4 C3 179.11(16) . . . . ?
C18 N2 C4 C5 -2.5(2) . . . . ?
C18 C19 C20 C21 0.5(3) . . . . ?
C18 C19 C24 C25 -80.0(2) . . . . ?
C18 C19 C24 C26 154.41(16) . . . . ?
C18 C23 C27 C28 129.3(2) . . . . ?
C18 C23 C27 C29 -107.4(2) . . . . ?
C19 C18 C23 C22 -1.0(3) . . . . ?
C19 C18 C23 C27 176.82(17) . . . . ?
C19 C20 C21 C22 -0.4(3) . . . . ?
C20 C19 C24 C25 97.6(2) . . . . ?
C20 C19 C24 C26 -27.9(2) . . . . ?
C20 C21 C22 C23 -0.4(3) . . . . ?
C21 C22 C23 C18 1.1(3) . . . . ?
C21 C22 C23 C27 -176.85(19) . . . . ?
C22 C23 C27 C28 -52.8(3) . . . . ?
C22 C23 C27 C29 70.4(2) . . . . ?
C23 C18 C19 C20 0.3(3) . . . . ?
C23 C18 C19 C24 178.02(16) . . . . ?
C24 C19 C20 C21 -177.26(18) . . . . ?
C30 N3 C32 C33 -178.2(2) . . . . ?
C30 N3 C32 C34 0.3(2) . . . . ?
C30 N4 C34 C32 1.0(2) . . . . ?
C30 N4 C34 C35 -178.5(2) . . . . ?
C31 N3 C30 Al2 2.5(2) . . . . ?
C31 N3 C30 N4 178.59(16) . . . . ?
C31 N3 C32 C33 3.6(3) . . . . ?
C31 N3 C32 C34 -177.96(19) . . . . ?
C32 N3 C30 Al2 -175.84(14) . . . . ?
C32 N3 C30 N4 0.3(2) . . . . ?
C33 C32 C34 N4 177.5(3) . . . . ?
C33 C32 C34 C35 -3.1(5) . . . . ?
C34 N4 C30 Al2 175.28(14) . . . . ?
C34 N4 C30 N3 -0.8(2) . . . . ?
C36 N4 C30 Al2 -5.2(3) . . . . ?
C36 N4 C30 N3 178.76(17) . . . . ?
C36 N4 C34 C32 -178.53(19) . . . . ?
C36 N4 C34 C35 2.0(3) . . . . ?
C37 N5 C39 C40 -177.84(19) . . . . ?
C37 N5 C39 C41 1.4(2) . . . . ?
C37 N6 C41 C39 0.6(2) . . . . ?
C37 N6 C41 C42 -177.40(19) . . . . ?
C38 N5 C37 Al2 -9.4(3) . . . . ?
C38 N5 C37 N6 176.56(17) . . . . ?
C38 N5 C39 C40 4.6(3) . . . . ?
C38 N5 C39 C41 -176.17(18) . . . . ?
C39 N5 C37 Al2 173.07(14) . . . . ?
C39 N5 C37 N6 -0.9(2) . . . . ?
C40 C39 C41 N6 177.9(2) . . . . ?
C40 C39 C41 C42 -4.2(4) . . . . ?
C41 N6 C37 Al2 -174.14(13) . . . . ?
C41 N6 C37 N5 0.2(2) . . . . ?
C43 N6 C37 Al2 4.6(3) . . . . ?
C43 N6 C37 N5 178.91(18) . . . . ?
C43 N6 C41 C39 -178.10(19) . . . . ?
C43 N6 C41 C42 3.9(3) . . . . ?
C44 C45 C46 C47 0.1(3) . . . . ?
C44 C45 C46 C50 -179.72(17) . . . . ?
C45 C44 C49 C48 4.0(2) . . . . ?
C45 C44 B1 C52 -90.59(18) . . . . ?
C45 C44 B1 C60 29.7(2) . . . . ?
C45 C44 B1 C68 150.58(15) . . . . ?
C45 C46 C47 C48 2.2(3) . . . . ?
C46 C47 C48 C49 -1.4(3) . . . . ?
C46 C47 C48 C51 179.44(18) . . . . ?
C47 C48 C49 C44 -1.9(3) . . . . ?
C49 C44 C45 C46 -3.1(2) . . . . ?
C49 C44 B1 C52 80.74(18) . . . . ?
C49 C44 B1 C60 -159.01(15) . . . . ?
C49 C44 B1 C68 -38.1(2) . . . . ?
C50 C46 C47 C48 -177.93(18) . . . . ?
C51 C48 C49 C44 177.29(17) . . . . ?
C52 C53 C54 C55 -1.4(3) . . . . ?
C52 C53 C54 C58 179.66(17) . . . . ?
C53 C52 C57 C56 0.8(3) . . . . ?
C53 C52 B1 C44 -29.5(2) . . . . ?
C53 C52 B1 C60 -150.51(15) . . . . ?
C53 C52 B1 C68 90.22(19) . . . . ?
C53 C54 C55 C56 -0.5(3) . . . . ?
C54 C55 C56 C57 2.5(3) . . . . ?
C54 C55 C56 C59 -175.9(2) . . . . ?
C55 C56 C57 C52 -2.7(3) . . . . ?
C57 C52 C53 C54 1.3(2) . . . . ?
C57 C52 B1 C44 153.42(16) . . . . ?
C57 C52 B1 C60 32.4(2) . . . . ?
C57 C52 B1 C68 -86.9(2) . . . . ?
C58 C54 C55 C56 178.35(19) . . . . ?
C59 C56 C57 C52 175.7(2) . . . . ?
C60 C61 C62 C63 -0.9(3) . . . . ?
C60 C61 C62 C66 178.4(2) . . . . ?
C61 C60 C65 C64 0.1(3) . . . . ?
C61 C60 B1 C44 -79.1(2) . . . . ?
C61 C60 B1 C52 39.1(2) . . . . ?
C61 C60 B1 C68 158.78(17) . . . . ?
C61 C62 C63 C64 0.2(3) . . . . ?
C62 C63 C64 C65 0.7(3) . . . . ?
C62 C63 C64 C67 179.0(2) . . . . ?
C63 C64 C65 C60 -0.8(3) . . . . ?
C65 C60 C61 C62 0.8(3) . . . . ?
C65 C60 B1 C44 101.0(2) . . . . ?
C65 C60 B1 C52 -140.80(17) . . . . ?
C65 C60 B1 C68 -21.1(2) . . . . ?
C66 C62 C63 C64 -179.1(2) . . . . ?
C67 C64 C65 C60 -179.2(2) . . . . ?
C68 C69 C70 C71 -2.4(3) . . . . ?
C68 C69 C70 C74 176.1(2) . . . . ?
C69 C68 C73 C72 -1.1(3) . . . . ?
C69 C68 B1 C44 -44.9(2) . . . . ?
C69 C68 B1 C52 -162.13(15) . . . . ?
C69 C68 B1 C60 77.7(2) . . . . ?
C69 C70 C71 C72 0.6(3) . . . . ?
C70 C71 C72 C73 0.7(3) . . . . ?
C70 C71 C72 C75 -178.96(19) . . . . ?
C71 C72 C73 C68 -0.4(3) . . . . ?
C73 C68 C69 C70 2.5(3) . . . . ?
C73 C68 B1 C44 139.52(16) . . . . ?
C73 C68 B1 C52 22.3(2) . . . . ?
C73 C68 B1 C60 -97.92(19) . . . . ?
C74 C70 C71 C72 -177.8(2) . . . . ?
C75 C72 C73 C68 179.22(17) . . . . ?
B1 C44 C45 C46 168.74(16) . . . . ?
B1 C44 C49 C48 -168.00(16) . . . . ?
B1 C52 C53 C54 -176.02(15) . . . . ?
B1 C52 C57 C56 178.14(18) . . . . ?
B1 C60 C61 C62 -179.14(19) . . . . ?
B1 C60 C65 C64 180.00(17) . . . . ?
B1 C68 C69 C70 -173.38(17) . . . . ?
B1 C68 C73 C72 174.70(16) . . . . ?
C76 C77 C78 C79 2.3(13) . . . . ?
C77 C76 C81 C80 2.5(14) . . . . ?
C77 C78 C79 C80 -3.0(19) . . . . ?
C78 C79 C80 C81 4(2) . . . . ?
C79 C80 C81 C76 -3.4(16) . . . . ?
C81 C76 C77 C78 -2.0(13) . . . . ?
C82 C76 C77 C78 -177.7(10) . . . . ?
C82 C76 C81 C80 178.3(10) . . . . ?
